data_7025623
loop_
_publ_author_name
'Zhuang, Gui-Lin'
'Jin, Yi-Chang'
'Zhao, Hai-Xia'
'Kong, Xiang-Jian'
'Long, La-Sheng'
'Huang, Rong-Bin'
'Zheng, Lan-Sun'

_publ_section_title
;
 A nanosized Gd6Ni3 cluster-based heterometallic coordination polymer
;
_journal_issue 21
_journal_name_full 'Dalton Transactions'
_journal_page_first 5077
_journal_paper_doi 10.1039/c002319a
_journal_volume 39
_journal_year 2010
_chemical_formula_sum 'C30 H120 Gd6 N6 Ni3 O84 P6'
_chemical_formula_weight 3214.77
_chemical_name_systematic
;
?
;
_space_group_IT_number 14
_symmetry_cell_setting monoclinic
_symmetry_space_group_name_Hall '-P 2yn'
_symmetry_space_group_name_H-M 'P 1 21/n 1'
_atom_sites_solution_hydrogens geom
_atom_sites_solution_primary direct
_atom_sites_solution_secondary difmap
_audit_creation_method SHELXL-97
_cell_angle_alpha 90.00
_cell_angle_beta 97.66(3)
_cell_angle_gamma 90.00
_cell_formula_units_Z 4
_cell_length_a 15.716(3)
_cell_length_b 26.662(5)
_cell_length_c 23.563(5)
_cell_measurement_temperature 298(2)
_cell_volume 9785(3)
_computing_cell_refinement RAPID
_computing_data_collection R-AXIS-SPIDER
_computing_data_reduction RAPID
_computing_molecular_graphics 'SHELXTL V.5.0 (Sheldrick, 1997)'
_computing_publication_material 'SHELXL-97 (Sheldrick, 1997)'
_computing_structure_refinement 'SHELXL-97 (Sheldrick, 1997)'
_computing_structure_solution 'SHELXS-97 (Sheldrick, 1990)'
_diffrn_ambient_temperature 298(2)
_diffrn_measured_fraction_theta_full 0.996
_diffrn_measured_fraction_theta_max 0.996
_diffrn_measurement_device_type 'Rigaku RAXIS-CS Imaging Plate'
_diffrn_measurement_method \w
_diffrn_radiation_monochromator graphite
_diffrn_radiation_source 'fine-focus sealed tube'
_diffrn_radiation_type MoK\a
_diffrn_radiation_wavelength 0.71073
_diffrn_reflns_av_R_equivalents 0.1199
_diffrn_reflns_av_sigmaI/netI 0.1051
_diffrn_reflns_limit_h_max 19
_diffrn_reflns_limit_h_min -19
_diffrn_reflns_limit_k_max 32
_diffrn_reflns_limit_k_min -32
_diffrn_reflns_limit_l_max 29
_diffrn_reflns_limit_l_min -29
_diffrn_reflns_number 82789
_diffrn_reflns_theta_full 26.00
_diffrn_reflns_theta_max 26.00
_diffrn_reflns_theta_min 3.03
_exptl_absorpt_coefficient_mu 4.792
_exptl_absorpt_correction_T_max 0.3804
_exptl_absorpt_correction_T_min 0.3274
_exptl_absorpt_correction_type analytical
_exptl_absorpt_process_details Tompa_analytical
_exptl_crystal_colour light-green
_exptl_crystal_density_diffrn 2.182
_exptl_crystal_density_meas ?
_exptl_crystal_density_method 'not measured'
_exptl_crystal_description block
_exptl_crystal_F_000 6288
_exptl_crystal_size_max 0.30
_exptl_crystal_size_mid 0.25
_exptl_crystal_size_min 0.25
_refine_diff_density_max 4.538
_refine_diff_density_min -2.051
_refine_diff_density_rms 0.271
_refine_ls_extinction_method none
_refine_ls_goodness_of_fit_ref 1.009
_refine_ls_hydrogen_treatment constr
_refine_ls_matrix_type full
_refine_ls_number_parameters 991
_refine_ls_number_reflns 19151
_refine_ls_number_restraints 0
_refine_ls_restrained_S_all 1.009
_refine_ls_R_factor_all 0.0886
_refine_ls_R_factor_gt 0.0740
_refine_ls_shift/su_max 0.001
_refine_ls_shift/su_mean 0.000
_refine_ls_structure_factor_coef Fsqd
_refine_ls_weighting_details 'calc w=1/[\s^2^(Fo^2^)+(0.1241P)^2^+0.0000P] where P=(Fo^2^+2Fc^2^)/3'
_refine_ls_weighting_scheme calc
_refine_ls_wR_factor_gt 0.1892
_refine_ls_wR_factor_ref 0.2001
_reflns_number_gt 14732
_reflns_number_total 19151
_reflns_threshold_expression >2sigma(I)
_cod_data_source_file c002319a.txt
_cod_data_source_block complex1
_cod_depositor_comments
;
The following automatic conversions were performed:

'_symmetry_cell_setting' value 'Monoclinic' changed to 'monoclinic'
according to /home/saulius/struct/CIF-dictionaries/cif_core.dic
dictionary named 'cif_core.dic' version 2.4.2 from 2011-04-26.

Automatic conversion script
Id: cif_fix_values 1891 2012-01-12 08:04:46Z andrius 

The following automatic conversions were performed:

'_exptl_crystal_density_meas' value 'not measured' was changed to '?'
- the value is perceived as not measured.

Automatic conversion script
Id: cif_fix_values 3008 2015-01-20 13:52:24Z robertas 
;
_cod_original_sg_symbol_H-M P2(1)/n
_cod_database_code 7025623
_platon_complex1_details
;
SQUEEZE removed 25 disordered water molecules per formula unit.
This valueis calculated based upon elemental analysis data.
;

loop_
_symmetry_equiv_pos_as_xyz
'x, y, z'
'-x+1/2, y+1/2, -z+1/2'
'-x, -y, -z'
'x-1/2, -y-1/2, z-1/2'

loop_
_atom_site_label
_atom_site_type_symbol
_atom_site_fract_x
_atom_site_fract_y
_atom_site_fract_z
_atom_site_U_iso_or_equiv
_atom_site_adp_type
_atom_site_occupancy
_atom_site_symmetry_multiplicity
_atom_site_calc_flag
_atom_site_refinement_flags
Gd1 Gd 0.74739(3) 0.306303(15) 0.543053(17) 0.03228(13) Uani 1 1 d .
Gd2 Gd 0.89288(3) 0.342877(18) 0.77329(2) 0.04194(14) Uani 1 1 d .
Gd3 Gd 0.92263(3) 0.215865(16) 0.546170(19) 0.03594(13) Uani 1 1 d .
Gd4 Gd 0.46881(4) 0.175328(19) 0.55133(2) 0.04409(15) Uani 1 1 d .
Gd5 Gd 0.81470(4) 0.118807(18) 0.68673(2) 0.04544(15) Uani 1 1 d .
Gd6 Gd 0.94865(4) 0.392619(18) 0.38670(2) 0.04617(15) Uani 1 1 d .
Ni1 Ni 0.85737(8) 0.41705(4) 0.60359(5) 0.0348(3) Uani 1 1 d .
Ni2 Ni 0.59289(8) 0.26670(4) 0.62895(5) 0.0381(3) Uani 1 1 d .
Ni3 Ni 0.65335(9) 0.31466(4) 0.39345(5) 0.0386(3) Uani 1 1 d .
P1 P 0.78157(17) 0.40222(9) 0.47630(9) 0.0362(5) Uani 1 1 d .
P2 P 0.84795(18) 0.27494(9) 0.41611(10) 0.0379(5) Uani 1 1 d .
P3 P 0.93531(17) 0.31011(8) 0.64985(10) 0.0353(5) Uani 1 1 d .
P4 P 0.71392(16) 0.35272(9) 0.66145(9) 0.0344(5) Uani 1 1 d .
P5 P 0.55635(17) 0.28659(9) 0.49330(10) 0.0372(5) Uani 1 1 d .
P6 P 0.69516(17) 0.17856(9) 0.56597(10) 0.0361(5) Uani 1 1 d .
O1 O 0.7777(9) 0.5315(4) 0.6931(4) 0.104(4) Uani 1 1 d .
O2 O 0.9682(5) 0.4519(2) 0.5887(3) 0.0493(17) Uani 1 1 d .
O3 O 0.8282(5) 0.4172(2) 0.4275(3) 0.0421(15) Uani 1 1 d .
O4 O 0.7090(5) 0.3649(2) 0.4618(3) 0.0401(15) Uani 1 1 d .
O5 O 1.0128(5) 0.5279(3) 0.5714(4) 0.0548(19) Uani 1 1 d .
O6 O 0.8487(6) 0.4661(3) 0.6682(3) 0.0516(18) Uani 1 1 d .
O7 O 0.8414(4) 0.3784(2) 0.5261(3) 0.0361(14) Uani 1 1 d .
O8 O 0.8764(13) 0.0673(4) 0.4641(6) 0.158(8) Uani 1 1 d .
O9 O 1.1352(8) 0.2775(5) 0.4613(5) 0.101(4) Uani 1 1 d .
O10 O 0.8687(5) 0.1373(3) 0.5129(3) 0.0468(17) Uani 1 1 d .
O11 O 0.7653(5) 0.2848(3) 0.3783(2) 0.0483(18) Uani 1 1 d .
O12 O 0.9163(5) 0.3121(2) 0.4049(3) 0.0434(16) Uani 1 1 d .
O13 O 0.8362(4) 0.2710(2) 0.4790(3) 0.0373(14) Uani 1 1 d .
O14 O 1.0226(5) 0.2680(2) 0.5097(3) 0.0480(17) Uani 1 1 d .
O15 O 1.1896(6) 0.1573(4) 0.5627(7) 0.106(4) Uani 1 1 d .
O16 O 1.0485(5) 0.1633(2) 0.5568(4) 0.0515(18) Uani 1 1 d .
O17 O 0.9526(5) 0.1555(3) 0.7256(3) 0.0557(19) Uani 1 1 d .
O18 O 0.9256(5) 0.3665(2) 0.6568(3) 0.0414(15) Uani 1 1 d .
O19 O 0.9085(5) 0.2840(2) 0.7031(3) 0.0425(16) Uani 1 1 d .
O20 O 0.9109(4) 0.1766(2) 0.6359(3) 0.0388(15) Uani 1 1 d .
O21 O 0.8857(4) 0.2891(2) 0.5933(3) 0.0358(14) Uani 1 1 d .
O22 O 0.5758(9) 0.2438(4) 0.7957(4) 0.090(4) Uani 1 1 d .
O23 O 0.3401(7) 0.2870(4) 0.6076(6) 0.114(5) Uani 1 1 d .
O24 O 0.7644(5) 0.3640(2) 0.7183(3) 0.0442(16) Uani 1 1 d .
O25 O 0.6031(5) 0.2313(3) 0.7065(3) 0.0498(18) Uani 1 1 d .
O26 O 0.7133(4) 0.2970(2) 0.6450(3) 0.0392(14) Uani 1 1 d .
O27 O 0.4645(5) 0.2506(3) 0.6125(3) 0.0538(18) Uani 1 1 d .
O28 O 0.7436(4) 0.3811(2) 0.6105(2) 0.0386(14) Uani 1 1 d .
O29 O 0.4702(8) 0.2220(3) 0.3201(4) 0.091(4) Uani 1 1 d .
O30 O 0.5925(7) 0.2590(3) 0.3424(3) 0.061(2) Uani 1 1 d .
O31 O 0.6506(5) 0.3668(3) 0.3304(3) 0.0537(18) Uani 1 1 d .
O32 O 0.4920(5) 0.2445(2) 0.4914(3) 0.0436(15) Uani 1 1 d .
O33 O 0.5908(5) 0.3056(2) 0.5541(3) 0.0425(16) Uani 1 1 d .
O34 O 0.6378(4) 0.2733(2) 0.4667(3) 0.0364(14) Uani 1 1 d .
O35 O 0.5786(6) 0.4311(3) 0.2910(4) 0.071(2) Uani 1 1 d .
O36 O 0.6065(10) 0.0274(3) 0.5795(6) 0.114(5) Uani 1 1 d .
O37 O 0.5392(7) 0.1008(3) 0.5880(4) 0.072(3) Uani 1 1 d .
O38 O 0.3977(5) 0.1327(3) 0.3690(3) 0.0533(18) Uani 1 1 d .
O39 O 0.7617(5) 0.2192(2) 0.5605(2) 0.0382(15) Uani 1 1 d .
O40 O 0.4016(6) 0.1435(4) 0.4618(4) 0.071(2) Uani 1 1 d .
O41 O 0.7304(5) 0.1357(2) 0.6038(3) 0.0427(15) Uani 1 1 d .
O42 O 0.6128(4) 0.2021(2) 0.5853(3) 0.0373(14) Uani 1 1 d .
O1W O 0.7329(7) 0.0415(3) 0.6836(4) 0.080(3) Uani 1 1 d .
O2W O 0.9110(7) 0.0521(3) 0.7289(4) 0.071(3) Uani 1 1 d .
O3W O 0.8022(7) 0.1167(3) 0.7882(4) 0.070(2) Uani 1 1 d .
O4W O 0.8708(7) 0.0722(3) 0.6100(4) 0.077(3) Uani 1 1 d .
O5W O 1.1034(7) 0.3771(4) 0.4010(4) 0.076(3) Uani 1 1 d .
O6W O 1.0013(5) 0.3742(3) 0.4907(3) 0.0545(18) Uani 1 1 d .
O7W O 0.9820(9) 0.4503(4) 0.3135(4) 0.102(4) Uani 1 1 d .
O8W O 0.9826(9) 0.3456(4) 0.3009(4) 0.095(4) Uani 1 1 d .
O9W O 0.8214(7) 0.3923(4) 0.3149(3) 0.088(3) Uani 1 1 d .
O10W O 0.4518(13) 0.1566(5) 0.6524(5) 0.145(7) Uani 1 1 d .
O11W O 0.3663(13) 0.1038(7) 0.5634(9) 0.181(9) Uani 1 1 d .
O12W O 0.3257(6) 0.2097(4) 0.5392(5) 0.079(3) Uani 1 1 d .
O13W O 0.8861(6) 0.4327(3) 0.7732(3) 0.061(2) Uani 1 1 d .
O14W O 1.0358(6) 0.3711(3) 0.7711(4) 0.072(2) Uani 1 1 d .
O15W O 0.7839(8) 0.2927(4) 0.8094(4) 0.098(4) Uani 1 1 d .
O16W O 0.7896(5) 0.2076(3) 0.7105(3) 0.0512(18) Uani 1 1 d .
O17W O 0.6534(8) 0.1333(4) 0.7033(5) 0.094(3) Uani 1 1 d .
N1 N 0.7968(6) 0.4767(3) 0.5558(3) 0.0397(18) Uani 1 1 d .
N2 N 0.9530(6) 0.1925(3) 0.4412(3) 0.0428(19) Uani 1 1 d .
N3 N 1.0523(6) 0.2390(3) 0.6320(3) 0.0411(19) Uani 1 1 d .
N4 N 0.5472(6) 0.3270(3) 0.6739(4) 0.049(2) Uani 1 1 d .
N5 N 0.5279(6) 0.3400(3) 0.3943(3) 0.0415(19) Uani 1 1 d .
N6 N 0.5744(6) 0.1347(3) 0.4849(3) 0.0415(19) Uani 1 1 d .
C1 C 0.7940(10) 0.5014(4) 0.6576(5) 0.063(4) Uani 1 1 d .
C2 C 0.7508(9) 0.5062(4) 0.5956(4) 0.055(3) Uani 1 1 d .
H2A H 0.6919 0.4946 0.5931 0.066 Uiso 1 1 calc R
H2B H 0.7496 0.5413 0.5844 0.066 Uiso 1 1 calc R
C3 C 0.8698(7) 0.5055(3) 0.5358(4) 0.043(2) Uani 1 1 d .
H3A H 0.8712 0.4982 0.4956 0.051 Uiso 1 1 calc R
H3B H 0.8584 0.5411 0.5390 0.051 Uiso 1 1 calc R
C4 C 0.9529(8) 0.4949(4) 0.5667(4) 0.047(2) Uani 1 1 d .
C5 C 0.7372(7) 0.4570(4) 0.5073(4) 0.043(2) Uani 1 1 d .
H5A H 0.7258 0.4828 0.4783 0.052 Uiso 1 1 calc R
H5B H 0.6832 0.4482 0.5204 0.052 Uiso 1 1 calc R
C6 C 0.8939(10) 0.1124(4) 0.4731(6) 0.070(4) Uani 1 1 d .
C7 C 0.9517(9) 0.1367(4) 0.4357(5) 0.058(3) Uani 1 1 d .
H7A H 1.0095 0.1239 0.4457 0.069 Uiso 1 1 calc R
H7B H 0.9327 0.1278 0.3961 0.069 Uiso 1 1 calc R
C8 C 1.0658(8) 0.2560(5) 0.4682(5) 0.059(3) Uani 1 1 d .
C9 C 1.0363(8) 0.2139(4) 0.4297(5) 0.054(3) Uani 1 1 d .
H9A H 1.0795 0.1877 0.4340 0.064 Uiso 1 1 calc R
H9B H 1.0306 0.2256 0.3904 0.064 Uiso 1 1 calc R
C10 C 0.8812(8) 0.2112(4) 0.4003(5) 0.050(3) Uani 1 1 d .
H10A H 0.8326 0.1888 0.4006 0.060 Uiso 1 1 calc R
H10B H 0.8978 0.2106 0.3621 0.060 Uiso 1 1 calc R
C11 C 1.1220(8) 0.1793(4) 0.5751(6) 0.062(3) Uani 1 1 d .
C12 C 1.0473(7) 0.2086(4) 0.6831(5) 0.049(3) Uani 1 1 d .
H12A H 1.0532 0.2305 0.7163 0.059 Uiso 1 1 calc R
H12B H 1.0954 0.1855 0.6878 0.059 Uiso 1 1 calc R
C13 C 1.0474(7) 0.2936(4) 0.6447(5) 0.044(2) Uani 1 1 d .
H13A H 1.0682 0.3130 0.6145 0.053 Uiso 1 1 calc R
H13B H 1.0831 0.3012 0.6805 0.053 Uiso 1 1 calc R
C14 C 1.1317(7) 0.2273(4) 0.6083(5) 0.050(2) Uani 1 1 d .
H14A H 1.1788 0.2242 0.6392 0.060 Uiso 1 1 calc R
H14B H 1.1451 0.2543 0.5835 0.060 Uiso 1 1 calc R
C15 C 0.9658(6) 0.1791(3) 0.6818(4) 0.035(2) Uani 1 1 d .
C16 C 0.4175(9) 0.2875(5) 0.6238(7) 0.072(4) Uani 1 1 d .
C17 C 0.5805(8) 0.2591(4) 0.7467(4) 0.053(3) Uani 1 1 d .
C18 C 0.5620(10) 0.3121(5) 0.7356(5) 0.066(4) Uani 1 1 d .
H18A H 0.6096 0.3317 0.7546 0.079 Uiso 1 1 calc R
H18B H 0.5114 0.3210 0.7530 0.079 Uiso 1 1 calc R
C19 C 0.4592(9) 0.3331(5) 0.6496(6) 0.065(3) Uani 1 1 d .
H19A H 0.4562 0.3589 0.6204 0.078 Uiso 1 1 calc R
H19B H 0.4269 0.3448 0.6793 0.078 Uiso 1 1 calc R
C20 C 0.6023(6) 0.3716(4) 0.6624(4) 0.041(2) Uani 1 1 d .
H20A H 0.5996 0.3968 0.6919 0.049 Uiso 1 1 calc R
H20B H 0.5802 0.3865 0.6258 0.049 Uiso 1 1 calc R
C21 C 0.4704(7) 0.3034(5) 0.3589(4) 0.054(3) Uani 1 1 d .
H21A H 0.4257 0.2924 0.3808 0.065 Uiso 1 1 calc R
H21B H 0.4428 0.3203 0.3249 0.065 Uiso 1 1 calc R
C22 C 0.5168(10) 0.2583(4) 0.3411(4) 0.056(3) Uani 1 1 d .
C23 C 0.5864(8) 0.3966(4) 0.3261(5) 0.049(3) Uani 1 1 d .
C24 C 0.5262(10) 0.3900(4) 0.3674(5) 0.060(3) Uani 1 1 d .
H24A H 0.4687 0.3963 0.3483 0.072 Uiso 1 1 calc R
H24B H 0.5385 0.4150 0.3973 0.072 Uiso 1 1 calc R
C25 C 0.5100(8) 0.3406(4) 0.4541(4) 0.046(2) Uani 1 1 d .
H25A H 0.4483 0.3407 0.4547 0.056 Uiso 1 1 calc R
H25B H 0.5333 0.3710 0.4727 0.056 Uiso 1 1 calc R
C26 C 0.5777(8) 0.0805(4) 0.4987(5) 0.055(3) Uani 1 1 d .
H26A H 0.6306 0.0667 0.4882 0.066 Uiso 1 1 calc R
H26B H 0.5304 0.0639 0.4754 0.066 Uiso 1 1 calc R
C27 C 0.4393(8) 0.1391(4) 0.4185(4) 0.050(3) Uani 1 1 d .
C28 C 0.5345(9) 0.1405(4) 0.4248(4) 0.055(3) Uani 1 1 d .
H28A H 0.5548 0.1139 0.4020 0.066 Uiso 1 1 calc R
H28B H 0.5527 0.1722 0.4102 0.066 Uiso 1 1 calc R
C29 C 0.6621(7) 0.1566(4) 0.4937(4) 0.043(2) Uani 1 1 d .
H29A H 0.6641 0.1845 0.4675 0.051 Uiso 1 1 calc R
H29B H 0.7027 0.1316 0.4843 0.051 Uiso 1 1 calc R
C30 C 0.5732(11) 0.0690(5) 0.5602(6) 0.074(4) Uani 1 1 d .

loop_
_atom_site_aniso_label
_atom_site_aniso_U_11
_atom_site_aniso_U_22
_atom_site_aniso_U_33
_atom_site_aniso_U_23
_atom_site_aniso_U_13
_atom_site_aniso_U_12
Gd1 0.0282(3) 0.0359(2) 0.0303(2) 0.00021(17) -0.00477(17) -0.00017(17)
Gd2 0.0389(3) 0.0439(3) 0.0379(2) -0.00086(19) -0.0139(2) 0.0027(2)
Gd3 0.0313(3) 0.0372(2) 0.0380(2) 0.00097(18) -0.00063(19) 0.00215(18)
Gd4 0.0339(3) 0.0565(3) 0.0396(3) 0.0005(2) -0.0039(2) -0.0092(2)
Gd5 0.0469(4) 0.0427(3) 0.0417(3) 0.0094(2) -0.0124(2) -0.0067(2)
Gd6 0.0521(4) 0.0447(3) 0.0419(3) -0.0001(2) 0.0068(2) -0.0087(2)
Ni1 0.0336(7) 0.0334(6) 0.0345(5) -0.0009(5) -0.0057(5) -0.0003(5)
Ni2 0.0316(7) 0.0476(6) 0.0335(6) 0.0007(5) -0.0017(5) -0.0018(5)
Ni3 0.0396(8) 0.0425(6) 0.0306(5) 0.0004(5) -0.0074(5) -0.0011(5)
P1 0.0391(15) 0.0364(11) 0.0301(10) 0.0010(9) -0.0071(10) 0.0000(10)
P2 0.0364(16) 0.0415(12) 0.0342(11) -0.0006(10) -0.0011(10) 0.0009(10)
P3 0.0302(14) 0.0368(11) 0.0358(11) 0.0010(9) -0.0068(10) 0.0019(9)
P4 0.0286(14) 0.0408(12) 0.0312(10) -0.0011(9) -0.0054(9) 0.0016(9)
P5 0.0313(15) 0.0434(13) 0.0340(11) 0.0031(10) -0.0063(10) -0.0026(10)
P6 0.0318(15) 0.0380(12) 0.0357(11) 0.0013(10) -0.0057(10) -0.0025(9)
O1 0.165(13) 0.087(6) 0.052(5) -0.020(5) -0.023(6) 0.065(7)
O2 0.034(4) 0.049(4) 0.061(4) 0.013(3) -0.008(3) -0.009(3)
O3 0.036(4) 0.049(4) 0.038(3) 0.006(3) -0.007(3) -0.005(3)
O4 0.038(4) 0.041(3) 0.039(3) 0.000(3) -0.006(3) -0.002(3)
O5 0.039(5) 0.047(4) 0.077(5) -0.005(4) 0.005(4) -0.016(3)
O6 0.062(6) 0.050(4) 0.040(3) -0.012(3) -0.006(3) 0.004(4)
O7 0.030(4) 0.040(3) 0.035(3) -0.001(3) -0.007(3) 0.001(3)
O8 0.29(2) 0.054(6) 0.156(12) -0.047(7) 0.142(15) -0.053(9)
O9 0.067(8) 0.142(9) 0.105(8) -0.014(7) 0.049(7) -0.046(7)
O10 0.047(5) 0.047(4) 0.045(4) -0.003(3) -0.003(3) 0.001(3)
O11 0.060(5) 0.059(4) 0.022(3) -0.004(3) -0.008(3) 0.011(3)
O12 0.039(4) 0.051(4) 0.037(3) 0.008(3) -0.004(3) -0.007(3)
O13 0.032(4) 0.042(3) 0.036(3) -0.002(3) -0.001(3) 0.005(3)
O14 0.045(5) 0.045(4) 0.053(4) 0.002(3) 0.005(3) 0.005(3)
O15 0.029(6) 0.088(7) 0.204(14) -0.050(7) 0.028(7) -0.005(5)
O16 0.036(5) 0.041(4) 0.076(5) -0.007(3) 0.005(4) 0.003(3)
O17 0.043(5) 0.066(5) 0.055(4) 0.015(4) -0.007(4) -0.014(4)
O18 0.036(4) 0.047(4) 0.035(3) -0.006(3) -0.015(3) -0.002(3)
O19 0.035(4) 0.052(4) 0.036(3) 0.003(3) -0.013(3) -0.002(3)
O20 0.028(4) 0.053(4) 0.034(3) 0.002(3) -0.004(3) -0.009(3)
O21 0.026(4) 0.040(3) 0.040(3) -0.002(3) -0.002(3) -0.001(2)
O22 0.136(11) 0.089(6) 0.047(5) 0.013(5) 0.022(6) 0.008(6)
O23 0.032(6) 0.118(8) 0.186(13) -0.083(9) -0.013(7) 0.009(5)
O24 0.039(4) 0.052(4) 0.038(3) -0.001(3) -0.007(3) 0.006(3)
O25 0.056(5) 0.054(4) 0.036(3) 0.012(3) -0.005(3) -0.004(3)
O26 0.026(4) 0.047(3) 0.042(3) 0.002(3) -0.003(3) -0.001(3)
O27 0.034(5) 0.072(5) 0.054(4) -0.005(4) 0.000(3) -0.011(4)
O28 0.029(4) 0.053(4) 0.030(3) 0.004(3) -0.010(3) -0.005(3)
O29 0.119(10) 0.071(5) 0.069(6) 0.001(5) -0.042(6) -0.046(6)
O30 0.068(7) 0.061(5) 0.050(4) -0.011(4) -0.010(4) -0.003(4)
O31 0.046(5) 0.064(4) 0.048(4) 0.006(3) -0.005(3) 0.000(4)
O32 0.031(4) 0.050(4) 0.047(4) -0.005(3) -0.006(3) -0.006(3)
O33 0.034(4) 0.054(4) 0.036(3) -0.001(3) -0.007(3) -0.004(3)
O34 0.028(4) 0.039(3) 0.040(3) 0.004(3) 0.000(3) -0.005(3)
O35 0.065(7) 0.060(5) 0.083(6) 0.031(4) -0.010(5) -0.003(4)
O36 0.158(14) 0.053(5) 0.128(10) 0.026(6) 0.002(9) 0.023(6)
O37 0.095(8) 0.074(5) 0.047(4) 0.011(4) 0.010(5) 0.007(5)
O38 0.043(5) 0.079(5) 0.034(3) -0.003(3) -0.009(3) -0.008(4)
O39 0.040(4) 0.043(3) 0.029(3) 0.003(3) -0.005(3) -0.004(3)
O40 0.050(6) 0.108(7) 0.055(5) -0.002(5) 0.003(4) -0.009(5)
O41 0.031(4) 0.044(3) 0.048(4) 0.004(3) -0.013(3) -0.003(3)
O42 0.032(4) 0.041(3) 0.037(3) -0.005(3) -0.003(3) -0.002(3)
O1W 0.081(8) 0.055(5) 0.095(7) 0.017(5) -0.021(5) -0.022(5)
O2W 0.078(7) 0.049(4) 0.076(5) 0.000(4) -0.023(5) 0.004(4)
O3W 0.071(7) 0.077(5) 0.064(5) 0.020(4) 0.013(5) -0.016(5)
O4W 0.104(9) 0.054(4) 0.071(5) 0.008(4) 0.006(5) 0.020(5)
O5W 0.056(7) 0.093(6) 0.080(6) -0.019(5) 0.012(5) -0.008(5)
O6W 0.042(5) 0.062(4) 0.057(4) -0.007(4) -0.002(4) 0.001(3)
O7W 0.163(13) 0.087(6) 0.054(5) 0.007(5) 0.011(6) -0.053(7)
O8W 0.134(11) 0.100(7) 0.055(5) -0.012(5) 0.023(6) 0.020(7)
O9W 0.075(8) 0.148(9) 0.036(4) -0.003(5) -0.011(4) -0.002(6)
O10W 0.23(2) 0.141(11) 0.079(8) 0.013(8) 0.058(11) -0.001(11)
O11W 0.125(16) 0.203(16) 0.192(17) 0.098(14) -0.060(13) -0.057(12)
O12W 0.025(5) 0.101(7) 0.110(7) -0.015(6) -0.002(5) -0.005(4)
O13W 0.073(6) 0.060(4) 0.044(4) -0.006(3) -0.014(4) 0.010(4)
O14W 0.046(6) 0.087(6) 0.078(6) 0.003(5) -0.015(4) -0.014(4)
O15W 0.085(9) 0.116(8) 0.081(6) 0.042(6) -0.037(6) -0.050(6)
O16W 0.043(5) 0.066(4) 0.043(4) 0.006(3) -0.001(3) 0.003(3)
O17W 0.093(9) 0.081(6) 0.103(8) 0.012(6) -0.001(7) -0.009(6)
N1 0.049(6) 0.032(4) 0.035(4) -0.001(3) -0.004(4) -0.003(3)
N2 0.046(6) 0.041(4) 0.041(4) 0.005(3) 0.005(4) 0.008(4)
N3 0.038(5) 0.040(4) 0.047(4) 0.010(4) 0.013(4) 0.003(3)
N4 0.036(6) 0.061(5) 0.052(5) -0.004(4) 0.015(4) -0.002(4)
N5 0.040(5) 0.046(4) 0.036(4) -0.002(3) -0.006(4) -0.005(4)
N6 0.038(5) 0.043(4) 0.039(4) -0.002(3) -0.016(3) -0.004(3)
C1 0.098(11) 0.036(5) 0.054(6) -0.002(5) 0.008(7) 0.028(6)
C2 0.075(9) 0.048(6) 0.036(5) -0.003(4) -0.010(5) 0.021(5)
C3 0.051(7) 0.038(5) 0.036(4) 0.002(4) -0.003(4) -0.008(4)
C4 0.053(7) 0.041(5) 0.045(5) -0.007(4) 0.001(5) -0.009(5)
C5 0.039(6) 0.051(5) 0.038(5) 0.005(4) -0.002(4) 0.007(4)
C6 0.076(11) 0.049(6) 0.076(8) 0.000(6) -0.020(7) -0.002(6)
C7 0.076(9) 0.053(6) 0.042(5) -0.007(5) 0.002(5) 0.017(6)
C8 0.048(8) 0.068(7) 0.062(7) 0.003(6) 0.011(6) -0.004(6)
C9 0.052(8) 0.067(7) 0.044(5) -0.004(5) 0.014(5) 0.007(5)
C10 0.059(8) 0.040(5) 0.049(6) -0.011(4) 0.008(5) 0.008(5)
C11 0.027(7) 0.056(6) 0.106(10) -0.003(6) 0.020(7) 0.003(5)
C12 0.030(6) 0.042(5) 0.068(7) -0.002(5) -0.018(5) 0.000(4)
C13 0.022(6) 0.053(6) 0.056(6) -0.007(5) -0.002(4) -0.004(4)
C14 0.021(6) 0.067(6) 0.059(6) 0.003(5) -0.009(4) 0.003(4)
C15 0.025(5) 0.036(4) 0.041(5) 0.005(4) -0.008(4) 0.000(3)
C16 0.028(8) 0.062(7) 0.127(12) -0.021(7) 0.019(8) 0.002(5)
C17 0.064(9) 0.064(7) 0.032(5) 0.000(5) 0.005(5) -0.013(6)
C18 0.087(11) 0.078(8) 0.038(5) -0.005(5) 0.029(6) -0.005(7)
C19 0.044(8) 0.080(8) 0.073(8) -0.013(7) 0.009(6) 0.000(6)
C20 0.023(5) 0.049(5) 0.050(5) -0.008(4) 0.005(4) 0.000(4)
C21 0.025(6) 0.088(8) 0.044(5) -0.007(5) -0.016(4) -0.015(5)
C22 0.065(10) 0.062(7) 0.034(5) 0.005(5) -0.019(5) -0.010(6)
C23 0.040(7) 0.042(5) 0.057(6) 0.013(5) -0.023(5) -0.010(4)
C24 0.082(10) 0.053(6) 0.039(5) 0.009(5) -0.014(6) 0.008(6)
C25 0.039(7) 0.056(6) 0.043(5) -0.005(5) 0.000(4) -0.006(5)
C26 0.052(8) 0.046(6) 0.063(7) 0.001(5) -0.006(5) -0.009(5)
C27 0.050(7) 0.056(6) 0.037(5) -0.004(5) -0.016(5) -0.011(5)
C28 0.066(9) 0.068(7) 0.026(4) 0.006(5) -0.012(5) 0.003(6)
C29 0.035(6) 0.047(5) 0.044(5) 0.000(4) -0.003(4) -0.005(4)
C30 0.102(13) 0.055(7) 0.058(7) 0.021(6) -0.015(7) -0.015(7)

loop_
_atom_type_symbol
_atom_type_description
_atom_type_scat_dispersion_real
_atom_type_scat_dispersion_imag
_atom_type_scat_source
C C 0.0033 0.0016 'International Tables Vol C Tables 4.2.6.8 and 6.1.1.4'
H H 0.0000 0.0000 'International Tables Vol C Tables 4.2.6.8 and 6.1.1.4'
N N 0.0061 0.0033 'International Tables Vol C Tables 4.2.6.8 and 6.1.1.4'
O O 0.0106 0.0060 'International Tables Vol C Tables 4.2.6.8 and 6.1.1.4'
P P 0.1023 0.0942 'International Tables Vol C Tables 4.2.6.8 and 6.1.1.4'
Ni Ni 0.3393 1.1124 'International Tables Vol C Tables 4.2.6.8 and 6.1.1.4'
Gd Gd -0.1653 3.9035 'International Tables Vol C Tables 4.2.6.8 and 6.1.1.4'

loop_
_geom_angle_atom_site_label_1
_geom_angle_atom_site_label_2
_geom_angle_atom_site_label_3
_geom_angle
_geom_angle_site_symmetry_1
_geom_angle_site_symmetry_3
O39 Gd1 O21 70.4(2) . .
O39 Gd1 O13 70.8(2) . .
O21 Gd1 O13 70.4(2) . .
O39 Gd1 O34 79.6(2) . .
O21 Gd1 O34 142.5(2) . .
O13 Gd1 O34 79.0(2) . .
O39 Gd1 O4 139.5(2) . .
O21 Gd1 O4 128.1(2) . .
O13 Gd1 O4 82.1(2) . .
O34 Gd1 O4 65.8(2) . .
O39 Gd1 O7 137.9(2) . .
O21 Gd1 O7 72.9(2) . .
O13 Gd1 O7 78.0(2) . .
O34 Gd1 O7 121.80(19) . .
O4 Gd1 O7 58.6(2) . .
O39 Gd1 O33 92.7(2) . .
O21 Gd1 O33 142.3(2) . .
O13 Gd1 O33 136.8(2) . .
O34 Gd1 O33 58.5(2) . .
O4 Gd1 O33 86.8(2) . .
O7 Gd1 O33 129.4(2) . .
O39 Gd1 O26 76.5(2) . .
O21 Gd1 O26 78.7(2) . .
O13 Gd1 O26 140.8(2) . .
O34 Gd1 O26 116.0(2) . .
O4 Gd1 O26 136.9(2) . .
O7 Gd1 O26 115.6(2) . .
O33 Gd1 O26 64.4(2) . .
O39 Gd1 O28 131.89(19) . .
O21 Gd1 O28 86.3(2) . .
O13 Gd1 O28 140.0(2) . .
O34 Gd1 O28 131.1(2) . .
O4 Gd1 O28 88.01(19) . .
O7 Gd1 O28 64.0(2) . .
O33 Gd1 O28 80.6(2) . .
O26 Gd1 O28 57.51(19) . .
O39 Gd1 P1 152.09(16) . .
O21 Gd1 P1 101.76(15) . .
O13 Gd1 P1 81.29(15) . .
O34 Gd1 P1 94.32(14) . .
O4 Gd1 P1 29.12(16) . .
O7 Gd1 P1 29.66(15) . .
O33 Gd1 P1 107.39(16) . .
O26 Gd1 P1 129.42(15) . .
O28 Gd1 P1 71.97(14) . .
O39 Gd1 P5 87.96(18) . .
O21 Gd1 P5 157.71(15) . .
O13 Gd1 P5 108.15(17) . .
O34 Gd1 P5 29.19(16) . .
O4 Gd1 P5 72.16(17) . .
O7 Gd1 P5 129.22(15) . .
O33 Gd1 P5 29.46(15) . .
O26 Gd1 P5 91.44(16) . .
O28 Gd1 P5 105.34(16) . .
P1 Gd1 P5 99.92(7) . .
O39 Gd1 P4 104.73(15) . .
O21 Gd1 P4 83.37(15) . .
O13 Gd1 P4 153.47(17) . .
O34 Gd1 P4 126.76(16) . .
O4 Gd1 P4 112.49(15) . .
O7 Gd1 P4 90.67(15) . .
O33 Gd1 P4 68.30(15) . .
O26 Gd1 P4 28.70(15) . .
O28 Gd1 P4 28.93(14) . .
P1 Gd1 P4 100.73(6) . .
P5 Gd1 P4 97.63(7) . .
O29 Gd2 O19 74.6(3) 4_666 .
O29 Gd2 O24 144.4(4) 4_666 .
O19 Gd2 O24 86.1(2) . .
O29 Gd2 O38 78.5(3) 4_666 4_666
O19 Gd2 O38 152.1(2) . 4_666
O24 Gd2 O38 112.7(3) . 4_666
O29 Gd2 O14W 79.0(4) 4_666 .
O19 Gd2 O14W 90.5(3) . .
O24 Gd2 O14W 131.8(3) . .
O38 Gd2 O14W 91.3(3) 4_666 .
O29 Gd2 O13W 140.3(3) 4_666 .
O19 Gd2 O13W 133.3(2) . .
O24 Gd2 O13W 73.8(3) . .
O38 Gd2 O13W 73.6(3) 4_666 .
O14W Gd2 O13W 74.1(3) . .
O29 Gd2 O15W 76.6(5) 4_666 .
O19 Gd2 O15W 91.4(4) . .
O24 Gd2 O15W 74.1(3) . .
O38 Gd2 O15W 75.4(3) 4_666 .
O14W Gd2 O15W 154.1(3) . .
O13W Gd2 O15W 121.3(4) . .
O29 Gd2 O18 117.6(3) 4_666 .
O19 Gd2 O18 55.1(2) . .
O24 Gd2 O18 70.9(2) . .
O38 Gd2 O18 149.0(2) 4_666 .
O14W Gd2 O18 68.1(3) . .
O13W Gd2 O18 78.3(2) . .
O15W Gd2 O18 132.1(3) . .
O29 Gd2 P3 94.0(3) 4_666 .
O19 Gd2 P3 27.00(17) . .
O24 Gd2 P3 80.16(17) . .
O38 Gd2 P3 166.2(2) 4_666 .
O14W Gd2 P3 75.8(2) . .
O13W Gd2 P3 106.73(19) . .
O15W Gd2 P3 114.4(3) . .
O18 Gd2 P3 28.41(13) . .
O14 Gd3 O10 129.4(2) . .
O14 Gd3 O21 84.3(2) . .
O10 Gd3 O21 142.5(2) . .
O14 Gd3 O20 135.9(2) . .
O10 Gd3 O20 80.7(2) . .
O21 Gd3 O20 83.9(2) . .
O14 Gd3 O16 78.6(2) . .
O10 Gd3 O16 76.8(3) . .
O21 Gd3 O16 133.1(2) . .
O20 Gd3 O16 79.1(3) . .
O14 Gd3 O13 75.4(2) . .
O10 Gd3 O13 100.1(2) . .
O21 Gd3 O13 69.8(2) . .
O20 Gd3 O13 137.5(2) . .
O16 Gd3 O13 142.9(2) . .
O14 Gd3 O39 137.7(2) . .
O10 Gd3 O39 76.1(2) . .
O21 Gd3 O39 66.7(2) . .
O20 Gd3 O39 73.0(2) . .
O16 Gd3 O39 143.7(2) . .
O13 Gd3 O39 66.2(2) . .
O14 Gd3 N2 65.5(3) . .
O10 Gd3 N2 65.3(2) . .
O21 Gd3 N2 136.0(2) . .
O20 Gd3 N2 140.1(2) . .
O16 Gd3 N2 73.4(3) . .
O13 Gd3 N2 71.9(2) . .
O39 Gd3 N2 115.4(2) . .
O14 Gd3 N3 70.6(2) . .
O10 Gd3 N3 130.2(2) . .
O21 Gd3 N3 70.8(2) . .
O20 Gd3 N3 65.4(2) . .
O16 Gd3 N3 62.3(2) . .
O13 Gd3 N3 129.7(2) . .
O39 Gd3 N3 122.5(2) . .
N2 Gd3 N3 122.1(3) . .
O14 Gd3 Gd1 98.14(17) . .
O10 Gd3 Gd1 110.09(19) . .
O21 Gd3 Gd1 39.67(16) . .
O20 Gd3 Gd1 99.22(17) . .
O16 Gd3 Gd1 172.71(18) . .
O13 Gd3 Gd1 40.13(14) . .
O39 Gd3 Gd1 40.17(13) . .
N2 Gd3 Gd1 111.38(18) . .
N3 Gd3 Gd1 110.49(16) . .
O37 Gd4 O32 139.6(3) . .
O37 Gd4 O40 98.8(3) . .
O32 Gd4 O40 80.6(3) . .
O37 Gd4 O42 75.8(3) . .
O32 Gd4 O42 75.9(2) . .
O40 Gd4 O42 133.3(3) . .
O37 Gd4 O12W 137.9(4) . .
O32 Gd4 O12W 81.4(3) . .
O40 Gd4 O12W 74.6(3) . .
O42 Gd4 O12W 138.4(3) . .
O37 Gd4 O27 120.8(3) . .
O32 Gd4 O27 74.7(2) . .
O40 Gd4 O27 139.5(3) . .
O42 Gd4 O27 70.3(2) . .
O12W Gd4 O27 70.3(3) . .
O37 Gd4 O10W 65.6(4) . .
O32 Gd4 O10W 140.4(4) . .
O40 Gd4 O10W 133.2(5) . .
O42 Gd4 O10W 87.5(5) . .
O12W Gd4 O10W 88.4(5) . .
O27 Gd4 O10W 65.8(4) . .
O37 Gd4 O11W 66.6(5) . .
O32 Gd4 O11W 143.0(4) . .
O40 Gd4 O11W 67.6(5) . .
O42 Gd4 O11W 140.2(4) . .
O12W Gd4 O11W 72.7(5) . .
O27 Gd4 O11W 118.5(6) . .
O10W Gd4 O11W 65.8(6) . .
O37 Gd4 N6 65.0(3) . .
O32 Gd4 N6 79.0(2) . .
O40 Gd4 N6 64.7(3) . .
O42 Gd4 N6 71.5(2) . .
O12W Gd4 N6 137.0(3) . .
O27 Gd4 N6 137.8(2) . .
O10W Gd4 N6 129.6(4) . .
O11W Gd4 N6 102.4(6) . .
O37 Gd4 Ni2 101.1(3) . .
O32 Gd4 Ni2 69.55(16) . .
O40 Gd4 Ni2 149.8(2) . .
O42 Gd4 Ni2 35.11(15) . .
O12W Gd4 Ni2 104.2(2) . .
O27 Gd4 Ni2 35.37(19) . .
O10W Gd4 Ni2 76.2(4) . .
O11W Gd4 Ni2 141.8(5) . .
N6 Gd4 Ni2 104.15(17) . .
O41 Gd5 O1W 84.0(3) . .
O41 Gd5 O3W 138.0(3) . .
O1W Gd5 O3W 84.2(3) . .
O41 Gd5 O17 129.4(2) . .
O1W Gd5 O17 142.4(3) . .
O3W Gd5 O17 79.8(3) . .
O41 Gd5 O4W 71.9(3) . .
O1W Gd5 O4W 77.7(4) . .
O3W Gd5 O4W 143.0(3) . .
O17 Gd5 O4W 95.2(3) . .
O41 Gd5 O2W 138.9(3) . .
O1W Gd5 O2W 72.1(3) . .
O3W Gd5 O2W 73.2(3) . .
O17 Gd5 O2W 70.7(3) . .
O4W Gd5 O2W 70.7(3) . .
O41 Gd5 O16W 85.0(2) . .
O1W Gd5 O16W 136.0(3) . .
O3W Gd5 O16W 76.3(3) . .
O17 Gd5 O16W 72.1(3) . .
O4W Gd5 O16W 137.3(3) . .
O2W Gd5 O16W 135.1(3) . .
O41 Gd5 O20 77.9(2) . .
O1W Gd5 O20 147.1(3) . .
O3W Gd5 O20 127.2(3) . .
O17 Gd5 O20 52.1(2) . .
O4W Gd5 O20 70.6(3) . .
O2W Gd5 O20 104.7(3) . .
O16W Gd5 O20 69.7(2) . .
O41 Gd5 O17W 68.6(3) . .
O1W Gd5 O17W 67.3(3) . .
O3W Gd5 O17W 69.7(4) . .
O17 Gd5 O17W 135.0(3) . .
O4W Gd5 O17W 129.0(4) . .
O2W Gd5 O17W 126.6(3) . .
O16W Gd5 O17W 69.1(3) . .
O20 Gd5 O17W 128.2(3) . .
O41 Gd5 C15 104.2(2) . .
O1W Gd5 C15 155.4(3) . .
O3W Gd5 C15 103.2(3) . .
O17 Gd5 C15 25.5(2) . .
O4W Gd5 C15 82.7(3) . .
O2W Gd5 C15 87.4(3) . .
O16W Gd5 C15 68.4(3) . .
O20 Gd5 C15 26.6(2) . .
O17W Gd5 C15 137.4(3) . .
O12 Gd6 O3 88.5(2) . .
O12 Gd6 O5 144.8(3) . 3_766
O3 Gd6 O5 75.8(2) . 3_766
O12 Gd6 O7W 144.5(3) . .
O3 Gd6 O7W 112.3(4) . .
O5 Gd6 O7W 70.3(3) 3_766 .
O12 Gd6 O9W 86.8(3) . .
O3 Gd6 O9W 69.6(3) . .
O5 Gd6 O9W 115.4(3) 3_766 .
O7W Gd6 O9W 75.1(4) . .
O12 Gd6 O5W 93.3(3) . .
O3 Gd6 O5W 147.0(3) . .
O5 Gd6 O5W 84.3(3) 3_766 .
O7W Gd6 O5W 84.3(4) . .
O9W Gd6 O5W 143.4(3) . .
O12 Gd6 O8W 75.8(3) . .
O3 Gd6 O8W 138.5(4) . .
O5 Gd6 O8W 135.4(3) 3_766 .
O7W Gd6 O8W 69.6(4) . .
O9W Gd6 O8W 71.4(4) . .
O5W Gd6 O8W 73.2(4) . .
O12 Gd6 O6W 71.6(2) . .
O3 Gd6 O6W 80.4(2) . .
O5 Gd6 O6W 74.8(3) 3_766 .
O7W Gd6 O6W 137.8(3) . .
O9W Gd6 O6W 143.4(3) . .
O5W Gd6 O6W 69.0(3) . .
O8W Gd6 O6W 127.6(3) . .
O6 Ni1 O18 92.7(3) . .
O6 Ni1 O2 88.8(3) . .
O18 Ni1 O2 90.9(3) . .
O6 Ni1 O28 95.5(3) . .
O18 Ni1 O28 92.0(3) . .
O2 Ni1 O28 174.7(3) . .
O6 Ni1 O7 165.1(3) . .
O18 Ni1 O7 101.7(2) . .
O2 Ni1 O7 94.6(3) . .
O28 Ni1 O7 80.5(3) . .
O6 Ni1 N1 81.0(3) . .
O18 Ni1 N1 172.1(3) . .
O2 Ni1 N1 84.2(3) . .
O28 Ni1 N1 93.4(3) . .
O7 Ni1 N1 84.9(3) . .
O33 Ni2 O25 175.4(3) . .
O33 Ni2 O26 82.3(3) . .
O25 Ni2 O26 93.3(3) . .
O33 Ni2 O27 92.4(3) . .
O25 Ni2 O27 91.7(3) . .
O26 Ni2 O27 168.8(3) . .
O33 Ni2 O42 88.8(3) . .
O25 Ni2 O42 93.5(3) . .
O26 Ni2 O42 103.0(3) . .
O27 Ni2 O42 86.6(3) . .
O33 Ni2 N4 94.6(3) . .
O25 Ni2 N4 83.9(3) . .
O26 Ni2 N4 88.5(3) . .
O27 Ni2 N4 82.1(3) . .
O42 Ni2 N4 168.3(3) . .
O33 Ni2 Gd4 87.60(19) . .
O25 Ni2 Gd4 96.8(2) . .
O26 Ni2 Gd4 144.34(19) . .
O27 Ni2 Gd4 44.4(2) . .
O42 Ni2 Gd4 42.40(19) . .
N4 Ni2 Gd4 126.5(3) . .
O33 Ni2 Gd1 44.4(2) . .
O25 Ni2 Gd1 132.4(2) . .
O26 Ni2 Gd1 45.28(18) . .
O27 Ni2 Gd1 133.7(2) . .
O42 Ni2 Gd1 78.52(18) . .
N4 Ni2 Gd1 111.6(2) . .
Gd4 Ni2 Gd1 106.76(3) . .
O11 Ni3 O31 94.3(3) . .
O11 Ni3 O30 87.7(3) . .
O31 Ni3 O30 95.9(3) . .
O11 Ni3 N5 169.3(3) . .
O31 Ni3 N5 81.8(3) . .
O30 Ni3 N5 82.7(4) . .
O11 Ni3 O34 98.0(3) . .
O31 Ni3 O34 166.4(3) . .
O30 Ni3 O34 90.3(3) . .
N5 Ni3 O34 87.0(3) . .
O11 Ni3 O4 95.7(3) . .
O31 Ni3 O4 95.0(3) . .
O30 Ni3 O4 168.3(3) . .
N5 Ni3 O4 94.6(3) . .
O34 Ni3 O4 78.2(2) . .
O3 P1 O4 115.5(4) . .
O3 P1 O7 112.5(4) . .
O4 P1 O7 105.4(4) . .
O3 P1 C5 110.4(4) . .
O4 P1 C5 107.5(5) . .
O7 P1 C5 104.8(4) . .
O3 P1 Gd1 138.4(3) . .
O4 P1 Gd1 52.8(2) . .
O7 P1 Gd1 53.1(2) . .
C5 P1 Gd1 111.1(3) . .
O11 P2 O12 111.1(4) . .
O11 P2 O13 112.6(4) . .
O12 P2 O13 113.4(4) . .
O11 P2 C10 106.9(5) . .
O12 P2 C10 110.2(5) . .
O13 P2 C10 102.0(4) . .
O18 P3 O19 108.4(4) . .
O18 P3 O21 113.6(3) . .
O19 P3 O21 112.0(4) . .
O18 P3 C13 110.8(4) . .
O19 P3 C13 108.3(4) . .
O21 P3 C13 103.5(4) . .
O18 P3 Gd2 66.2(3) . .
O19 P3 Gd2 43.0(3) . .
O21 P3 Gd2 137.5(3) . .
C13 P3 Gd2 116.4(3) . .
O24 P4 O26 114.0(4) . .
O24 P4 O28 114.7(4) . .
O26 P4 O28 105.7(4) . .
O24 P4 C20 109.2(4) . .
O26 P4 C20 107.2(4) . .
O28 P4 C20 105.4(4) . .
O24 P4 Gd1 137.7(3) . .
O26 P4 Gd1 52.7(2) . .
O28 P4 Gd1 53.3(2) . .
C20 P4 Gd1 113.1(3) . .
O32 P5 O34 114.0(4) . .
O32 P5 O33 115.0(4) . .
O34 P5 O33 104.2(4) . .
O32 P5 C25 110.7(5) . .
O34 P5 C25 106.0(4) . .
O33 P5 C25 106.2(4) . .
O32 P5 Gd1 138.1(3) . .
O34 P5 Gd1 51.8(2) . .
O33 P5 Gd1 52.9(3) . .
C25 P5 Gd1 111.1(4) . .
O41 P6 O39 112.8(4) . .
O41 P6 O42 112.6(4) . .
O39 P6 O42 110.2(4) . .
O41 P6 C29 110.4(4) . .
O39 P6 C29 105.3(4) . .
O42 P6 C29 105.0(4) . .
C4 O2 Ni1 111.2(7) . .
P1 O3 Gd6 138.6(4) . .
P1 O4 Ni3 141.5(4) . .
P1 O4 Gd1 98.1(3) . .
Ni3 O4 Gd1 102.4(2) . .
C4 O5 Gd6 142.1(7) . 3_766
C1 O6 Ni1 116.1(7) . .
P1 O7 Ni1 116.9(3) . .
P1 O7 Gd1 97.2(3) . .
Ni1 O7 Gd1 104.3(3) . .
C6 O10 Gd3 125.8(8) . .
P2 O11 Ni3 132.5(4) . .
P2 O12 Gd6 147.1(5) . .
P2 O13 Gd1 138.3(4) . .
P2 O13 Gd3 123.1(4) . .
Gd1 O13 Gd3 98.6(2) . .
C8 O14 Gd3 124.9(7) . .
C11 O16 Gd3 122.9(7) . .
C15 O17 Gd5 97.3(6) . .
P3 O18 Ni1 129.6(4) . .
P3 O18 Gd2 85.4(3) . .
Ni1 O18 Gd2 125.0(3) . .
P3 O19 Gd2 110.0(3) . .
C15 O20 Gd3 126.6(6) . .
C15 O20 Gd5 90.6(5) . .
Gd3 O20 Gd5 142.8(3) . .
P3 O21 Gd3 125.1(4) . .
P3 O21 Gd1 132.7(4) . .
Gd3 O21 Gd1 101.0(2) . .
P4 O24 Gd2 140.5(4) . .
C17 O25 Ni2 113.3(6) . .
P4 O26 Ni2 113.8(4) . .
P4 O26 Gd1 98.6(3) . .
Ni2 O26 Gd1 99.8(3) . .
C16 O27 Ni2 112.3(8) . .
C16 O27 Gd4 143.6(9) . .
Ni2 O27 Gd4 100.2(3) . .
P4 O28 Ni1 130.4(4) . .
P4 O28 Gd1 97.8(3) . .
Ni1 O28 Gd1 102.8(3) . .
C22 O29 Gd2 173.8(10) . 4_565
C22 O30 Ni3 114.3(8) . .
C23 O31 Ni3 115.0(7) . .
P5 O32 Gd4 135.6(4) . .
P5 O33 Ni2 126.6(4) . .
P5 O33 Gd1 97.6(3) . .
Ni2 O33 Gd1 100.9(3) . .
P5 O34 Ni3 114.2(4) . .
P5 O34 Gd1 99.0(3) . .
Ni3 O34 Gd1 105.4(2) . .
C30 O37 Gd4 126.5(7) . .
C27 O38 Gd2 142.7(7) . 4_565
P6 O39 Gd1 131.5(4) . .
P6 O39 Gd3 132.7(4) . .
Gd1 O39 Gd3 94.7(2) . .
C27 O40 Gd4 123.5(8) . .
P6 O41 Gd5 142.2(4) . .
P6 O42 Ni2 132.2(4) . .
P6 O42 Gd4 124.3(3) . .
Ni2 O42 Gd4 102.5(3) . .
C5 N1 C2 111.5(9) . .
C5 N1 C3 111.8(7) . .
C2 N1 C3 112.4(8) . .
C5 N1 Ni1 110.0(5) . .
C2 N1 Ni1 106.6(5) . .
C3 N1 Ni1 104.1(6) . .
C10 N2 C9 111.7(8) . .
C10 N2 C7 106.2(8) . .
C9 N2 C7 111.7(9) . .
C10 N2 Gd3 108.3(6) . .
C9 N2 Gd3 110.6(6) . .
C7 N2 Gd3 108.2(6) . .
C12 N3 C14 109.6(8) . .
C12 N3 C13 111.5(8) . .
C14 N3 C13 110.7(8) . .
C12 N3 Gd3 111.5(6) . .
C14 N3 Gd3 104.9(6) . .
C13 N3 Gd3 108.4(6) . .
C19 N4 C18 115.8(10) . .
C19 N4 C20 112.5(9) . .
C18 N4 C20 111.3(9) . .
C19 N4 Ni2 105.1(7) . .
C18 N4 Ni2 105.6(7) . .
C20 N4 Ni2 105.6(6) . .
C25 N5 C24 114.0(8) . .
C25 N5 C21 111.0(8) . .
C24 N5 C21 111.9(8) . .
C25 N5 Ni3 108.3(7) . .
C24 N5 Ni3 104.5(7) . .
C21 N5 Ni3 106.4(6) . .
C26 N6 C28 108.1(8) . .
C26 N6 C29 110.5(8) . .
C28 N6 C29 111.0(8) . .
C26 N6 Gd4 106.0(7) . .
C28 N6 Gd4 107.6(7) . .
C29 N6 Gd4 113.4(5) . .
O1 C1 O6 123.6(12) . .
O1 C1 C2 119.7(10) . .
O6 C1 C2 116.7(9) . .
N1 C2 C1 111.5(9) . .
N1 C2 H2A 109.3 . .
C1 C2 H2A 109.3 . .
N1 C2 H2B 109.3 . .
C1 C2 H2B 109.3 . .
H2A C2 H2B 108.0 . .
C4 C3 N1 114.9(8) . .
C4 C3 H3A 108.5 . .
N1 C3 H3A 108.5 . .
C4 C3 H3B 108.5 . .
N1 C3 H3B 108.5 . .
H3A C3 H3B 107.5 . .
O2 C4 O5 119.2(11) . .
O2 C4 C3 119.7(9) . .
O5 C4 C3 121.1(9) . .
N1 C5 P1 111.1(7) . .
N1 C5 H5A 109.4 . .
P1 C5 H5A 109.4 . .
N1 C5 H5B 109.4 . .
P1 C5 H5B 109.4 . .
H5A C5 H5B 108.0 . .
O8 C6 O10 123.7(14) . .
O8 C6 C7 117.2(13) . .
O10 C6 C7 119.1(10) . .
N2 C7 C6 112.6(9) . .
N2 C7 H7A 109.1 . .
C6 C7 H7A 109.1 . .
N2 C7 H7B 109.1 . .
C6 C7 H7B 109.1 . .
H7A C7 H7B 107.8 . .
O9 C8 O14 122.1(12) . .
O9 C8 C9 118.1(11) . .
O14 C8 C9 119.6(10) . .
C8 C9 N2 113.0(9) . .
C8 C9 H9A 109.0 . .
N2 C9 H9A 109.0 . .
C8 C9 H9B 109.0 . .
N2 C9 H9B 109.0 . .
H9A C9 H9B 107.8 . .
N2 C10 P2 113.3(7) . .
N2 C10 H10A 108.9 . .
P2 C10 H10A 108.9 . .
N2 C10 H10B 108.9 . .
P2 C10 H10B 108.9 . .
H10A C10 H10B 107.7 . .
O16 C11 O15 121.4(12) . .
O16 C11 C14 119.8(10) . .
O15 C11 C14 118.7(11) . .
N3 C12 C15 114.3(8) . .
N3 C12 H12A 108.7 . .
C15 C12 H12A 108.7 . .
N3 C12 H12B 108.7 . .
C15 C12 H12B 108.7 . .
H12A C12 H12B 107.6 . .
N3 C13 P3 108.8(7) . .
N3 C13 H13A 109.9 . .
P3 C13 H13A 109.9 . .
N3 C13 H13B 109.9 . .
P3 C13 H13B 109.9 . .
H13A C13 H13B 108.3 . .
N3 C14 C11 110.4(9) . .
N3 C14 H14A 109.6 . .
C11 C14 H14A 109.6 . .
N3 C14 H14B 109.6 . .
C11 C14 H14B 109.6 . .
H14A C14 H14B 108.1 . .
O17 C15 O20 120.0(8) . .
O17 C15 C12 118.8(8) . .
O20 C15 C12 121.3(8) . .
O17 C15 Gd5 57.2(5) . .
O20 C15 Gd5 62.8(5) . .
C12 C15 Gd5 175.8(7) . .
O23 C16 O27 120.1(12) . .
O23 C16 C19 120.5(11) . .
O27 C16 C19 118.8(12) . .
O22 C17 O25 123.7(11) . .
O22 C17 C18 116.7(10) . .
O25 C17 C18 119.5(9) . .
C17 C18 N4 115.5(9) . .
C17 C18 H18A 108.4 . .
N4 C18 H18A 108.4 . .
C17 C18 H18B 108.4 . .
N4 C18 H18B 108.4 . .
H18A C18 H18B 107.5 . .
N4 C19 C16 115.1(11) . .
N4 C19 H19A 108.5 . .
C16 C19 H19A 108.5 . .
N4 C19 H19B 108.5 . .
C16 C19 H19B 108.5 . .
H19A C19 H19B 107.5 . .
N4 C20 P4 110.9(7) . .
N4 C20 H20A 109.5 . .
P4 C20 H20A 109.5 . .
N4 C20 H20B 109.5 . .
P4 C20 H20B 109.5 . .
H20A C20 H20B 108.0 . .
C22 C21 N5 113.4(10) . .
C22 C21 H21A 108.9 . .
N5 C21 H21A 108.9 . .
C22 C21 H21B 108.9 . .
N5 C21 H21B 108.9 . .
H21A C21 H21B 107.7 . .
O30 C22 O29 123.0(13) . .
O30 C22 C21 120.4(11) . .
O29 C22 C21 116.3(14) . .
O35 C23 O31 121.6(12) . .
O35 C23 C24 121.5(11) . .
O31 C23 C24 116.8(9) . .
C23 C24 N5 114.9(10) . .
C23 C24 H24A 108.6 . .
N5 C24 H24A 108.6 . .
C23 C24 H24B 108.6 . .
N5 C24 H24B 108.6 . .
H24A C24 H24B 107.5 . .
N5 C25 P5 111.4(7) . .
N5 C25 H25A 109.4 . .
P5 C25 H25A 109.4 . .
N5 C25 H25B 109.4 . .
P5 C25 H25B 109.4 . .
H25A C25 H25B 108.0 . .
N6 C26 C30 114.2(10) . .
N6 C26 H26A 108.7 . .
C30 C26 H26A 108.7 . .
N6 C26 H26B 108.7 . .
C30 C26 H26B 108.7 . .
H26A C26 H26B 107.6 . .
O40 C27 O38 121.4(11) . .
O40 C27 C28 119.7(9) . .
O38 C27 C28 118.9(10) . .
N6 C28 C27 112.8(9) . .
N6 C28 H28A 109.0 . .
C27 C28 H28A 109.0 . .
N6 C28 H28B 109.0 . .
C27 C28 H28B 109.0 . .
H28A C28 H28B 107.8 . .
N6 C29 P6 113.7(7) . .
N6 C29 H29A 108.8 . .
P6 C29 H29A 108.8 . .
N6 C29 H29B 108.8 . .
P6 C29 H29B 108.8 . .
H29A C29 H29B 107.7 . .
O37 C30 O36 126.3(13) . .
O37 C30 C26 116.8(11) . .
O36 C30 C26 116.9(14) . .

loop_
_geom_bond_atom_site_label_1
_geom_bond_atom_site_label_2
_geom_bond_distance
_geom_bond_site_symmetry_2
Gd1 O39 2.365(6) .
Gd1 O21 2.376(7) .
Gd1 O13 2.382(6) .
Gd1 O34 2.481(6) .
Gd1 O4 2.483(6) .
Gd1 O7 2.488(6) .
Gd1 O33 2.510(7) .
Gd1 O26 2.541(6) .
Gd1 O28 2.556(6) .
Gd1 P1 3.087(2) .
Gd1 P5 3.119(3) .
Gd1 P4 3.160(2) .
Gd2 O29 2.309(8) 4_666
Gd2 O19 2.317(7) .
Gd2 O24 2.318(7) .
Gd2 O38 2.338(7) 4_666
Gd2 O14W 2.376(9) .
Gd2 O13W 2.396(8) .
Gd2 O15W 2.416(10) .
Gd2 O18 2.929(6) .
Gd2 P3 3.191(3) .
Gd3 O14 2.344(7) .
Gd3 O10 2.354(7) .
Gd3 O21 2.357(6) .
Gd3 O20 2.389(6) .
Gd3 O16 2.410(7) .
Gd3 O13 2.436(6) .
Gd3 O39 2.597(7) .
Gd3 N2 2.655(8) .
Gd3 N3 2.743(9) .
Gd4 O37 2.379(9) .
Gd4 O32 2.380(7) .
Gd4 O40 2.385(9) .
Gd4 O42 2.406(7) .
Gd4 O12W 2.410(10) .
Gd4 O27 2.477(8) .
Gd4 O10W 2.482(11) .
Gd4 O11W 2.537(16) .
Gd4 N6 2.659(9) .
Gd4 Ni2 3.4833(15) .
Gd5 O41 2.255(6) .
Gd5 O1W 2.425(8) .
Gd5 O3W 2.427(8) .
Gd5 O17 2.442(8) .
Gd5 O4W 2.453(9) .
Gd5 O2W 2.457(8) .
Gd5 O16W 2.475(8) .
Gd5 O20 2.565(6) .
Gd5 O17W 2.644(13) .
Gd5 C15 2.883(9) .
Gd6 O12 2.259(6) .
Gd6 O3 2.328(7) .
Gd6 O5 2.382(7) 3_766
Gd6 O7W 2.421(9) .
Gd6 O9W 2.441(10) .
Gd6 O5W 2.446(11) .
Gd6 O8W 2.495(9) .
Gd6 O6W 2.528(8) .
Ni1 O6 2.025(6) .
Ni1 O18 2.043(6) .
Ni1 O2 2.045(7) .
Ni1 O28 2.054(7) .
Ni1 O7 2.083(6) .
Ni1 N1 2.103(8) .
Ni2 O33 2.042(6) .
Ni2 O25 2.043(6) .
Ni2 O26 2.046(7) .
Ni2 O27 2.049(8) .
Ni2 O42 2.052(6) .
Ni2 N4 2.103(9) .
Ni3 O11 2.006(8) .
Ni3 O31 2.031(7) .
Ni3 O30 2.064(8) .
Ni3 N5 2.087(9) .
Ni3 O34 2.089(6) .
Ni3 O4 2.186(6) .
P1 O3 1.498(7) .
P1 O4 1.517(7) .
P1 O7 1.540(6) .
P1 C5 1.814(10) .
P2 O11 1.497(8) .
P2 O12 1.511(7) .
P2 O13 1.522(6) .
P2 C10 1.831(9) .
P3 O18 1.523(7) .
P3 O19 1.542(7) .
P3 O21 1.556(7) .
P3 C13 1.836(11) .
P4 O24 1.494(7) .
P4 O26 1.534(7) .
P4 O28 1.543(7) .
P4 C20 1.828(10) .
P5 O32 1.508(7) .
P5 O34 1.540(7) .
P5 O33 1.548(7) .
P5 C25 1.810(11) .
P6 O41 1.509(7) .
P6 O39 1.523(7) .
P6 O42 1.560(7) .
P6 C29 1.810(10) .
O1 C1 1.210(13) .
O2 C4 1.269(12) .
O5 C4 1.282(12) .
O5 Gd6 2.382(7) 3_766
O6 C1 1.277(14) .
O8 C6 1.244(14) .
O9 C8 1.262(15) .
O10 C6 1.255(16) .
O14 C8 1.302(13) .
O15 C11 1.280(14) .
O16 C11 1.253(15) .
O17 C15 1.252(11) .
O20 C15 1.291(11) .
O22 C17 1.237(13) .
O23 C16 1.226(17) .
O25 C17 1.288(13) .
O27 C16 1.281(14) .
O29 C22 1.273(14) .
O29 Gd2 2.309(8) 4_565
O30 C22 1.186(16) .
O31 C23 1.277(14) .
O35 C23 1.233(12) .
O36 C30 1.282(16) .
O37 C30 1.237(18) .
O38 C27 1.270(12) .
O38 Gd2 2.338(7) 4_565
O40 C27 1.253(14) .
N1 C5 1.473(12) .
N1 C2 1.485(13) .
N1 C3 1.508(13) .
N2 C10 1.470(14) .
N2 C9 1.485(15) .
N2 C7 1.494(13) .
N3 C12 1.462(13) .
N3 C14 1.468(14) .
N3 C13 1.490(12) .
N4 C19 1.434(17) .
N4 C18 1.495(14) .
N4 C20 1.518(13) .
N5 C25 1.473(12) .
N5 C24 1.475(13) .
N5 C21 1.506(12) .
N6 C26 1.478(13) .
N6 C28 1.478(12) .
N6 C29 1.486(13) .
C1 C2 1.532(15) .
C2 H2A 0.9700 .
C2 H2B 0.9700 .
C3 C4 1.435(16) .
C3 H3A 0.9700 .
C3 H3B 0.9700 .
C5 H5A 0.9700 .
C5 H5B 0.9700 .
C6 C7 1.50(2) .
C7 H7A 0.9700 .
C7 H7B 0.9700 .
C8 C9 1.478(16) .
C9 H9A 0.9700 .
C9 H9B 0.9700 .
C10 H10A 0.9700 .
C10 H10B 0.9700 .
C11 C14 1.496(16) .
C12 C15 1.500(14) .
C12 H12A 0.9700 .
C12 H12B 0.9700 .
C13 H13A 0.9700 .
C13 H13B 0.9700 .
C14 H14A 0.9700 .
C14 H14B 0.9700 .
C16 C19 1.473(18) .
C17 C18 1.460(17) .
C18 H18A 0.9700 .
C18 H18B 0.9700 .
C19 H19A 0.9700 .
C19 H19B 0.9700 .
C20 H20A 0.9700 .
C20 H20B 0.9700 .
C21 C22 1.493(18) .
C21 H21A 0.9700 .
C21 H21B 0.9700 .
C23 C24 1.455(18) .
C24 H24A 0.9700 .
C24 H24B 0.9700 .
C25 H25A 0.9700 .
C25 H25B 0.9700 .
C26 C30 1.495(17) .
C26 H26A 0.9700 .
C26 H26B 0.9700 .
C27 C28 1.485(18) .
C28 H28A 0.9700 .
C28 H28B 0.9700 .
C29 H29A 0.9700 .
C29 H29B 0.9700 .
